data_7226898
loop_
_publ_author_name
'Souli\'e, Marine'
'Carayon, Chantal'
'Saffon, Nathalie'
'Blanc, Sylvie'
'Fery-Forgues, Suzanne'

_publ_section_title
;
 A comparative study of nine berberine salts in the solid state:
 optimization of the photoluminescence and self-association properties
 through the choice of the anion.
;
_journal_issue 43
_journal_name_full 'Physical chemistry chemical physics : PCCP'
_journal_page_first 29999
_journal_page_last 30008
_journal_paper_doi 10.1039/c6cp05848e
_journal_volume 18
_journal_year 2016
_chemical_formula_sum 'C22 H18 F6 N2 O8 S2'
_chemical_formula_weight 616.50
_space_group_crystal_system triclinic
_space_group_IT_number 2
_space_group_name_Hall '-P 1'
_space_group_name_H-M_alt 'P -1'
_symmetry_space_group_name_Hall '-P 1'
_symmetry_space_group_name_H-M 'P -1'
_atom_sites_solution_hydrogens geom
_audit_creation_method SHELXL-2014/7
_audit_update_record
;
2016-05-20 deposited with the CCDC.
2016-10-05 downloaded from the CCDC.
;
_cell_angle_alpha 86.203(2)
_cell_angle_beta 80.015(2)
_cell_angle_gamma 89.901(2)
_cell_formula_units_Z 4
_cell_length_a 7.9779(4)
_cell_length_b 14.2778(7)
_cell_length_c 21.8106(11)
_cell_measurement_reflns_used 9074
_cell_measurement_temperature 193(2)
_cell_measurement_theta_max 28.36
_cell_measurement_theta_min 2.86
_cell_volume 2441.3(2)
_computing_cell_refinement 'Bruker SAINT'
_computing_data_collection 'Bruker APEX2'
_computing_data_reduction 'Bruker SAINT'
_computing_molecular_graphics 'Bruker SHELXTL'
_computing_publication_material 'Bruker SHELXTL'
_computing_structure_refinement 'SHELXL-2014/7 (Sheldrick, 2014)'
_computing_structure_solution 'SHELXS-97 (Sheldrick 2008)'
_diffrn_ambient_temperature 193(2)
_diffrn_measured_fraction_theta_full 0.986
_diffrn_measured_fraction_theta_max 0.986
_diffrn_measurement_device_type 'Bruker kappa APEX-II CCD Quazar'
_diffrn_measurement_method 'phi and omega scans'
_diffrn_radiation_type MoK\a
_diffrn_radiation_wavelength 0.71073
_diffrn_reflns_av_R_equivalents 0.0208
_diffrn_reflns_av_unetI/netI 0.0226
_diffrn_reflns_Laue_measured_fraction_full 0.986
_diffrn_reflns_Laue_measured_fraction_max 0.986
_diffrn_reflns_limit_h_max 10
_diffrn_reflns_limit_h_min -10
_diffrn_reflns_limit_k_max 18
_diffrn_reflns_limit_k_min -14
_diffrn_reflns_limit_l_max 27
_diffrn_reflns_limit_l_min -27
_diffrn_reflns_number 35296
_diffrn_reflns_point_group_measured_fraction_full 0.986
_diffrn_reflns_point_group_measured_fraction_max 0.986
_diffrn_reflns_theta_full 25.242
_diffrn_reflns_theta_max 27.100
_diffrn_reflns_theta_min 5.111
_diffrn_source 'Incoatec microfocus sealed tube'
_exptl_absorpt_coefficient_mu 0.317
_exptl_absorpt_correction_T_max 0.7457
_exptl_absorpt_correction_T_min 0.6970
_exptl_absorpt_correction_type multi-scan
_exptl_absorpt_process_details 'SADABS (Bruker-AXS)'
_exptl_crystal_colour yellow
_exptl_crystal_density_diffrn 1.677
_exptl_crystal_description needle
_exptl_crystal_F_000 1256
_exptl_crystal_size_max 0.600
_exptl_crystal_size_mid 0.400
_exptl_crystal_size_min 0.300
_refine_diff_density_max 0.461
_refine_diff_density_min -0.568
_refine_diff_density_rms 0.052
_refine_ls_extinction_method none
_refine_ls_goodness_of_fit_ref 1.018
_refine_ls_hydrogen_treatment constr
_refine_ls_matrix_type full
_refine_ls_number_parameters 725
_refine_ls_number_reflns 10615
_refine_ls_number_restraints 0
_refine_ls_restrained_S_all 1.018
_refine_ls_R_factor_all 0.0510
_refine_ls_R_factor_gt 0.0417
_refine_ls_shift/su_max 0.001
_refine_ls_shift/su_mean 0.000
_refine_ls_structure_factor_coef Fsqd
_refine_ls_weighting_details 'w=1/[\s^2^(Fo^2^)+(0.0558P)^2^+1.5767P] where P=(Fo^2^+2Fc^2^)/3'
_refine_ls_weighting_scheme calc
_refine_ls_wR_factor_gt 0.1094
_refine_ls_wR_factor_ref 0.1160
_reflns_Friedel_coverage 0.000
_reflns_number_gt 8934
_reflns_number_total 10615
_reflns_threshold_expression 'I > 2\s(I)'
_cod_data_source_file c6cp05848e2.cif
_cod_data_source_block BerNTf2
_cod_depositor_comments 'Adding full bibliography for 7226893--7226898.cif.'
_cod_database_code 7226898
_shelx_shelxl_version_number 2014/7
_shelx_space_group_comment
; 
The symmetry employed for this shelxl refinement is uniquely defined 
by the following loop, which should always be used as a source of 
symmetry information in preference to the above space-group names. 
They are only intended as comments. 
;
_shelx_estimated_absorpt_t_min 0.832
_shelx_estimated_absorpt_t_max 0.911

loop_
_space_group_symop_operation_xyz
'x, y, z'
'-x, -y, -z'

loop_
_atom_site_label
_atom_site_type_symbol
_atom_site_fract_x
_atom_site_fract_y
_atom_site_fract_z
_atom_site_U_iso_or_equiv
_atom_site_adp_type
_atom_site_occupancy
_atom_site_site_symmetry_order
_atom_site_calc_flag
_atom_site_refinement_flags_posn
_atom_site_refinement_flags_adp
S1 S 0.33243(6) 0.52088(3) 0.76596(2) 0.02778(11) Uani 1 1 d . .
S2 S 0.65404(6) 0.44435(4) 0.73087(2) 0.03288(12) Uani 1 1 d . .
S3 S 0.98236(7) 0.05216(4) 0.69323(2) 0.04259(14) Uani 1 1 d . .
S4 S 1.03973(7) -0.05357(3) 0.79882(2) 0.03479(12) Uani 1 1 d . .
F1 F 0.2565(2) 0.69688(10) 0.75934(9) 0.0745(5) Uani 1 1 d . .
F2 F 0.51660(18) 0.66999(10) 0.72159(7) 0.0573(4) Uani 1 1 d . .
F3 F 0.3204(2) 0.63788(10) 0.67029(7) 0.0580(4) Uani 1 1 d . .
F4 F 0.5647(4) 0.35158(18) 0.83630(9) 0.1470(13) Uani 1 1 d . .
F5 F 0.7953(2) 0.30674(15) 0.78497(10) 0.0931(6) Uani 1 1 d . .
F6 F 0.5647(3) 0.27001(13) 0.75903(14) 0.1200(9) Uani 1 1 d . .
F7 F 1.31227(18) 0.05240(11) 0.77132(10) 0.0739(5) Uani 1 1 d . .
F8 F 1.2969(3) -0.03436(17) 0.85556(11) 0.1077(8) Uani 1 1 d . .
F9 F 1.3612(2) -0.09421(13) 0.76741(11) 0.0947(7) Uani 1 1 d . .
F10 F 0.6804(2) 0.04809(19) 0.76117(10) 0.1039(7) Uani 1 1 d . .
F11 F 0.6991(3) -0.0263(2) 0.67744(14) 0.1353(10) Uani 1 1 d . .
F12 F 0.6985(3) 0.1234(2) 0.67342(13) 0.1444(12) Uani 1 1 d . .
O1 O 0.4289(2) 0.81784(11) 0.60296(8) 0.0570(5) Uani 1 1 d . .
O2 O 0.3683(2) 0.91433(11) 0.52020(9) 0.0544(4) Uani 1 1 d . .
O3 O 1.08227(19) 0.18879(9) 0.43735(6) 0.0359(3) Uani 1 1 d . .
O4 O 1.0843(2) 0.34309(9) 0.35438(6) 0.0411(3) Uani 1 1 d . .
O5 O 0.62251(19) 0.08964(9) 0.00351(7) 0.0385(3) Uani 1 1 d . .
O6 O 0.5728(2) 0.17691(10) -0.08469(6) 0.0467(4) Uani 1 1 d . .
O7 O -0.10015(18) 0.67745(9) 0.12668(6) 0.0342(3) Uani 1 1 d . .
O8 O -0.07681(18) 0.82619(9) 0.03489(6) 0.0339(3) Uani 1 1 d . .
O9 O 0.36494(19) 0.53154(11) 0.82755(6) 0.0395(3) Uani 1 1 d . .
O10 O 0.16453(17) 0.49439(10) 0.75847(7) 0.0384(3) Uani 1 1 d . .
O11 O 0.7283(2) 0.51128(12) 0.76337(8) 0.0533(4) Uani 1 1 d . .
O12 O 0.7457(2) 0.41824(13) 0.67267(7) 0.0530(4) Uani 1 1 d . .
O13 O 1.0189(2) 0.13600(11) 0.72008(8) 0.0559(4) Uani 1 1 d . .
O14 O 1.0368(3) 0.04507(17) 0.62827(8) 0.0838(7) Uani 1 1 d . .
O15 O 0.9560(2) 0.01459(11) 0.83767(7) 0.0453(4) Uani 1 1 d . .
O16 O 1.0182(3) -0.15008(11) 0.81972(9) 0.0634(5) Uani 1 1 d . .
N1 N 0.82649(19) 0.57919(10) 0.40445(7) 0.0264(3) Uani 1 1 d . .
N2 N 0.16461(17) 0.43891(9) 0.09464(6) 0.0196(3) Uani 1 1 d . .
N3 N 0.4629(2) 0.46126(11) 0.72287(7) 0.0312(3) Uani 1 1 d . .
N4 N 1.0239(2) -0.04268(12) 0.72803(8) 0.0387(4) Uani 1 1 d . .
C1 C 0.3558(4) 0.90463(17) 0.58657(13) 0.0594(7) Uani 1 1 d . .
H1A H 0.4169 0.9571 0.6008 0.071 Uiso 1 1 calc R U
H1B H 0.2350 0.9062 0.6069 0.071 Uiso 1 1 calc R U
C2 C 0.4984(3) 0.78148(14) 0.54741(10) 0.0377(4) Uani 1 1 d . .
C3 C 0.4638(2) 0.83975(13) 0.49809(11) 0.0382(5) Uani 1 1 d . .
C4 C 0.5218(3) 0.82147(14) 0.43758(11) 0.0377(4) Uani 1 1 d . .
H4 H 0.5003 0.8630 0.4040 0.045 Uiso 1 1 calc R U
C5 C 0.6146(2) 0.73868(13) 0.42682(9) 0.0312(4) Uani 1 1 d . .
C6 C 0.6469(2) 0.67872(12) 0.47655(9) 0.0288(4) Uani 1 1 d . .
C7 C 0.5890(2) 0.70082(13) 0.53885(9) 0.0333(4) Uani 1 1 d . .
H7 H 0.6122 0.6614 0.5731 0.040 Uiso 1 1 calc R U
C8 C 0.6768(3) 0.71152(14) 0.36128(9) 0.0361(4) Uani 1 1 d . .
H8A H 0.5917 0.6700 0.3484 0.043 Uiso 1 1 calc R U
H8B H 0.6912 0.7685 0.3323 0.043 Uiso 1 1 calc R U
C9 C 0.8440(3) 0.66145(13) 0.35794(9) 0.0335(4) Uani 1 1 d . .
H9A H 0.8804 0.6400 0.3155 0.040 Uiso 1 1 calc R U
H9B H 0.9320 0.7051 0.3665 0.040 Uiso 1 1 calc R U
C10 C 0.7344(2) 0.58933(12) 0.46408(8) 0.0256(3) Uani 1 1 d . .
C11 C 0.7284(2) 0.51369(12) 0.50659(8) 0.0278(4) Uani 1 1 d . .
H11 H 0.6651 0.5185 0.5473 0.033 Uiso 1 1 calc R U
C12 C 0.8127(2) 0.42914(12) 0.49207(8) 0.0249(3) Uani 1 1 d . .
C13 C 0.9044(2) 0.42252(12) 0.43061(8) 0.0249(3) Uani 1 1 d . .
C14 C 0.9053(2) 0.50049(12) 0.38826(8) 0.0273(4) Uani 1 1 d . .
H14 H 0.9640 0.4969 0.3467 0.033 Uiso 1 1 calc R U
C15 C 0.8103(2) 0.35064(13) 0.53480(8) 0.0302(4) Uani 1 1 d . .
H15 H 0.7488 0.3528 0.5761 0.036 Uiso 1 1 calc R U
C16 C 0.8965(2) 0.27124(12) 0.51686(8) 0.0302(4) Uani 1 1 d . .
H16 H 0.8931 0.2189 0.5463 0.036 Uiso 1 1 calc R U
C17 C 0.9898(2) 0.26446(12) 0.45642(8) 0.0277(4) Uani 1 1 d . .
C18 C 0.9929(2) 0.33991(12) 0.41252(8) 0.0273(4) Uani 1 1 d . .
C19 C 1.0923(3) 0.11212(14) 0.48194(11) 0.0431(5) Uani 1 1 d . .
H19A H 1.1416 0.1341 0.5167 0.065 Uiso 1 1 calc R U
H19B H 1.1644 0.0631 0.4621 0.065 Uiso 1 1 calc R U
H19C H 0.9780 0.0865 0.4977 0.065 Uiso 1 1 calc R U
C20 C 1.0790(3) 0.26312(16) 0.31786(10) 0.0479(6) Uani 1 1 d . .
H20A H 1.1721 0.2206 0.3241 0.072 Uiso 1 1 calc R U
H20B H 1.0916 0.2842 0.2736 0.072 Uiso 1 1 calc R U
H20C H 0.9698 0.2301 0.3310 0.072 Uiso 1 1 calc R U
C21 C 0.6476(3) 0.09383(14) -0.06337(10) 0.0418(5) Uani 1 1 d . .
H21A H 0.7709 0.0939 -0.0807 0.050 Uiso 1 1 calc R U
H21B H 0.5944 0.0383 -0.0774 0.050 Uiso 1 1 calc R U
C22 C 0.5292(2) 0.16729(11) 0.02055(8) 0.0262(4) Uani 1 1 d . .
C23 C 0.5006(2) 0.21988(12) -0.03233(8) 0.0280(4) Uani 1 1 d . .
C24 C 0.4105(2) 0.30125(12) -0.02901(8) 0.0265(4) Uani 1 1 d . .
H24 H 0.3903 0.3363 -0.0655 0.032 Uiso 1 1 calc R U
C25 C 0.3486(2) 0.33098(11) 0.03102(8) 0.0215(3) Uani 1 1 d . .
C26 C 0.3762(2) 0.27733(11) 0.08436(8) 0.0223(3) Uani 1 1 d . .
C27 C 0.4668(2) 0.19317(12) 0.07923(8) 0.0267(4) Uani 1 1 d . .
H27 H 0.4842 0.1556 0.1152 0.032 Uiso 1 1 calc R U
C28 C 0.3078(2) 0.31278(12) 0.14708(8) 0.0257(4) Uani 1 1 d . .
H28A H 0.3909 0.3568 0.1587 0.031 Uiso 1 1 calc R U
H28B H 0.2903 0.2595 0.1790 0.031 Uiso 1 1 calc R U
C29 C 0.1408(2) 0.36221(11) 0.14511(7) 0.0235(3) Uani 1 1 d . .
H29A H 0.0545 0.3167 0.1374 0.028 Uiso 1 1 calc R U
H29B H 0.0994 0.3887 0.1858 0.028 Uiso 1 1 calc R U
C30 C 0.2626(2) 0.42186(11) 0.03735(7) 0.0196(3) Uani 1 1 d . .
C31 C 0.2744(2) 0.49174(11) -0.00948(7) 0.0217(3) Uani 1 1 d . .
H31 H 0.3418 0.4818 -0.0489 0.026 Uiso 1 1 calc R U
C32 C 0.1899(2) 0.57776(11) -0.00101(8) 0.0209(3) Uani 1 1 d . .
C33 C 0.0918(2) 0.59208(11) 0.05853(8) 0.0205(3) Uani 1 1 d . .
C34 C 0.0847(2) 0.51940(11) 0.10518(8) 0.0218(3) Uani 1 1 d . .
H34 H 0.0211 0.5279 0.1454 0.026 Uiso 1 1 calc R U
C35 C 0.0014(2) 0.67670(11) 0.07034(8) 0.0233(3) Uani 1 1 d . .
C36 C 0.0129(2) 0.74663(11) 0.02244(8) 0.0247(3) Uani 1 1 d . .
C37 C 0.1116(2) 0.73212(12) -0.03611(8) 0.0258(4) Uani 1 1 d . .
H37 H 0.1191 0.7808 -0.0683 0.031 Uiso 1 1 calc R U
C38 C 0.1972(2) 0.65013(11) -0.04835(8) 0.0243(3) Uani 1 1 d . .
H38 H 0.2612 0.6423 -0.0886 0.029 Uiso 1 1 calc R U
C39 C -0.1202(3) 0.76157(15) 0.15982(10) 0.0451(5) Uani 1 1 d . .
H39A H -0.0130 0.7974 0.1514 0.068 Uiso 1 1 calc R U
H39B H -0.1507 0.7449 0.2047 0.068 Uiso 1 1 calc R U
H39C H -0.2105 0.7998 0.1459 0.068 Uiso 1 1 calc R U
C40 C -0.0921(3) 0.89150(13) -0.01613(10) 0.0360(4) Uani 1 1 d . .
H40A H 0.0201 0.9185 -0.0339 0.054 Uiso 1 1 calc R U
H40B H -0.1696 0.9417 -0.0014 0.054 Uiso 1 1 calc R U
H40C H -0.1372 0.8592 -0.0482 0.054 Uiso 1 1 calc R U
C41 C 0.3594(3) 0.63877(15) 0.72708(10) 0.0396(5) Uani 1 1 d . .
C42 C 0.6425(3) 0.33611(19) 0.78027(13) 0.0571(7) Uani 1 1 d . .
C43 C 1.2655(3) -0.03149(18) 0.79743(14) 0.0566(7) Uani 1 1 d . .
C44 C 0.7511(4) 0.0481(3) 0.70252(17) 0.0818(10) Uani 1 1 d . .

loop_
_atom_site_aniso_label
_atom_site_aniso_U_11
_atom_site_aniso_U_22
_atom_site_aniso_U_33
_atom_site_aniso_U_23
_atom_site_aniso_U_13
_atom_site_aniso_U_12
S1 0.0290(2) 0.0318(2) 0.0214(2) -0.00479(16) 0.00001(17) 0.00151(17)
S2 0.0293(2) 0.0421(3) 0.0267(2) -0.01195(19) 0.00016(18) 0.00246(19)
S3 0.0500(3) 0.0471(3) 0.0296(3) 0.0007(2) -0.0051(2) 0.0103(2)
S4 0.0433(3) 0.0245(2) 0.0334(3) 0.00225(18) 0.0007(2) 0.00377(19)
F1 0.0833(11) 0.0402(8) 0.0966(13) -0.0131(8) -0.0033(10) 0.0215(8)
F2 0.0543(8) 0.0473(8) 0.0717(10) 0.0128(7) -0.0215(7) -0.0182(6)
F3 0.0707(9) 0.0552(8) 0.0510(8) 0.0179(6) -0.0269(7) -0.0107(7)
F4 0.204(3) 0.1309(19) 0.0659(12) 0.0558(13) 0.0629(15) 0.1024(19)
F5 0.0778(12) 0.1003(14) 0.1052(15) 0.0030(11) -0.0313(11) 0.0463(11)
F6 0.1155(17) 0.0488(10) 0.207(3) 0.0318(13) -0.0735(18) -0.0125(11)
F7 0.0397(8) 0.0566(9) 0.1276(15) 0.0065(9) -0.0256(9) -0.0050(7)
F8 0.1021(15) 0.1334(19) 0.1049(16) 0.0015(13) -0.0704(13) 0.0323(14)
F9 0.0531(10) 0.0681(11) 0.157(2) -0.0151(12) 0.0006(11) 0.0285(8)
F10 0.0362(8) 0.180(2) 0.0962(15) -0.0260(15) -0.0078(9) 0.0208(11)
F11 0.0864(15) 0.183(3) 0.158(2) -0.069(2) -0.0619(16) -0.0099(16)
F12 0.133(2) 0.198(3) 0.128(2) -0.0275(19) -0.0879(17) 0.096(2)
O1 0.0753(12) 0.0349(8) 0.0518(10) -0.0088(7) 0.0158(9) 0.0147(8)
O2 0.0509(9) 0.0327(8) 0.0751(12) -0.0066(8) 0.0024(8) 0.0131(7)
O3 0.0492(8) 0.0244(6) 0.0332(7) 0.0006(5) -0.0054(6) 0.0054(6)
O4 0.0556(9) 0.0299(7) 0.0302(7) 0.0014(5) 0.0122(6) 0.0044(6)
O5 0.0474(8) 0.0275(7) 0.0390(8) -0.0047(6) -0.0021(6) 0.0182(6)
O6 0.0719(11) 0.0354(7) 0.0293(7) -0.0070(6) 0.0026(7) 0.0289(7)
O7 0.0433(8) 0.0265(6) 0.0289(7) -0.0060(5) 0.0061(6) 0.0094(6)
O8 0.0437(8) 0.0224(6) 0.0359(7) -0.0040(5) -0.0069(6) 0.0127(6)
O9 0.0458(8) 0.0498(8) 0.0223(7) -0.0101(6) -0.0009(6) 0.0052(7)
O10 0.0301(7) 0.0463(8) 0.0369(8) -0.0025(6) -0.0008(6) -0.0024(6)
O11 0.0422(9) 0.0634(11) 0.0606(11) -0.0292(9) -0.0168(8) 0.0023(8)
O12 0.0414(8) 0.0771(12) 0.0371(8) -0.0205(8) 0.0095(7) 0.0059(8)
O13 0.0765(12) 0.0332(8) 0.0581(10) 0.0086(7) -0.0164(9) 0.0024(8)
O14 0.1149(18) 0.1007(16) 0.0302(9) 0.0029(10) -0.0003(10) 0.0316(14)
O15 0.0573(9) 0.0436(8) 0.0324(8) -0.0057(6) 0.0005(7) 0.0115(7)
O16 0.0899(14) 0.0303(8) 0.0616(11) 0.0118(7) 0.0049(10) 0.0006(8)
N1 0.0321(8) 0.0239(7) 0.0229(7) 0.0000(6) -0.0045(6) -0.0039(6)
N2 0.0214(6) 0.0189(6) 0.0180(6) -0.0012(5) -0.0022(5) 0.0011(5)
N3 0.0323(8) 0.0374(8) 0.0248(8) -0.0116(6) -0.0037(6) 0.0040(7)
N4 0.0463(10) 0.0320(8) 0.0364(9) -0.0077(7) -0.0012(8) 0.0027(7)
C1 0.0668(17) 0.0390(12) 0.0701(18) -0.0163(12) -0.0005(14) 0.0134(12)
C2 0.0369(10) 0.0292(9) 0.0439(12) -0.0084(8) 0.0044(9) -0.0032(8)
C3 0.0299(10) 0.0235(9) 0.0602(14) -0.0060(9) -0.0039(9) 0.0006(8)
C4 0.0352(10) 0.0274(9) 0.0523(13) 0.0016(8) -0.0141(9) -0.0011(8)
C5 0.0294(9) 0.0256(9) 0.0399(10) -0.0016(7) -0.0101(8) -0.0039(7)
C6 0.0283(9) 0.0242(8) 0.0339(10) -0.0029(7) -0.0048(7) -0.0032(7)
C7 0.0356(10) 0.0265(9) 0.0360(10) -0.0037(7) -0.0004(8) 0.0001(8)
C8 0.0476(12) 0.0294(9) 0.0336(10) 0.0011(8) -0.0144(9) -0.0011(8)
C9 0.0466(11) 0.0245(9) 0.0268(9) 0.0051(7) -0.0018(8) -0.0031(8)
C10 0.0267(8) 0.0252(8) 0.0256(9) -0.0047(7) -0.0050(7) -0.0036(7)
C11 0.0314(9) 0.0289(9) 0.0222(8) -0.0033(7) -0.0015(7) -0.0042(7)
C12 0.0280(9) 0.0251(8) 0.0219(8) -0.0019(6) -0.0051(7) -0.0059(7)
C13 0.0274(8) 0.0242(8) 0.0228(8) -0.0011(6) -0.0043(7) -0.0052(7)
C14 0.0309(9) 0.0254(8) 0.0244(9) -0.0016(7) -0.0015(7) -0.0033(7)
C15 0.0392(10) 0.0297(9) 0.0208(8) 0.0004(7) -0.0032(7) -0.0058(8)
C16 0.0402(10) 0.0246(8) 0.0260(9) 0.0036(7) -0.0081(8) -0.0065(7)
C17 0.0329(9) 0.0231(8) 0.0277(9) -0.0021(7) -0.0066(7) -0.0031(7)
C18 0.0301(9) 0.0265(8) 0.0238(9) -0.0009(7) -0.0006(7) -0.0030(7)
C19 0.0502(12) 0.0258(9) 0.0508(13) 0.0100(9) -0.0072(10) 0.0033(9)
C20 0.0715(16) 0.0433(12) 0.0262(10) -0.0056(9) 0.0000(10) 0.0154(11)
C21 0.0527(13) 0.0285(10) 0.0396(11) -0.0043(8) 0.0055(9) 0.0152(9)
C22 0.0246(8) 0.0200(8) 0.0336(9) -0.0033(7) -0.0037(7) 0.0051(6)
C23 0.0317(9) 0.0254(8) 0.0257(9) -0.0063(7) 0.0003(7) 0.0054(7)
C24 0.0326(9) 0.0240(8) 0.0221(8) -0.0021(6) -0.0021(7) 0.0067(7)
C25 0.0216(8) 0.0198(7) 0.0233(8) -0.0032(6) -0.0038(6) 0.0030(6)
C26 0.0217(8) 0.0225(8) 0.0234(8) -0.0032(6) -0.0054(6) 0.0016(6)
C27 0.0282(9) 0.0234(8) 0.0292(9) 0.0002(7) -0.0077(7) 0.0050(7)
C28 0.0320(9) 0.0258(8) 0.0206(8) -0.0023(6) -0.0076(7) 0.0057(7)
C29 0.0283(8) 0.0224(8) 0.0182(8) 0.0018(6) -0.0010(6) 0.0019(7)
C30 0.0193(7) 0.0206(7) 0.0194(8) -0.0048(6) -0.0032(6) 0.0009(6)
C31 0.0220(8) 0.0227(8) 0.0197(8) -0.0034(6) -0.0013(6) 0.0022(6)
C32 0.0198(7) 0.0204(7) 0.0230(8) -0.0033(6) -0.0047(6) 0.0002(6)
C33 0.0204(7) 0.0188(7) 0.0229(8) -0.0042(6) -0.0042(6) 0.0003(6)
C34 0.0216(8) 0.0224(8) 0.0211(8) -0.0048(6) -0.0016(6) 0.0010(6)
C35 0.0235(8) 0.0226(8) 0.0238(8) -0.0052(6) -0.0027(6) 0.0018(6)
C36 0.0256(8) 0.0176(7) 0.0322(9) -0.0054(6) -0.0077(7) 0.0025(6)
C37 0.0299(9) 0.0209(8) 0.0274(9) 0.0008(6) -0.0082(7) -0.0006(7)
C38 0.0282(8) 0.0230(8) 0.0210(8) -0.0010(6) -0.0025(7) 0.0004(7)
C39 0.0666(15) 0.0363(11) 0.0318(11) -0.0145(8) -0.0019(10) 0.0142(10)
C40 0.0407(11) 0.0205(8) 0.0486(12) 0.0002(8) -0.0136(9) 0.0063(8)
C41 0.0415(11) 0.0353(10) 0.0428(12) -0.0010(9) -0.0097(9) 0.0018(9)
C42 0.0548(15) 0.0563(15) 0.0577(16) 0.0016(12) -0.0047(12) 0.0221(13)
C43 0.0463(13) 0.0489(14) 0.0776(18) 0.0006(12) -0.0211(13) 0.0187(11)
C44 0.0608(18) 0.117(3) 0.081(2) -0.031(2) -0.0415(18) 0.0278(19)

loop_
_atom_type_symbol
_atom_type_description
_atom_type_scat_dispersion_real
_atom_type_scat_dispersion_imag
_atom_type_scat_source
C C 0.0033 0.0016 'International Tables Vol C Tables 4.2.6.8 and 6.1.1.4'
H H 0.0000 0.0000 'International Tables Vol C Tables 4.2.6.8 and 6.1.1.4'
N N 0.0061 0.0033 'International Tables Vol C Tables 4.2.6.8 and 6.1.1.4'
O O 0.0106 0.0060 'International Tables Vol C Tables 4.2.6.8 and 6.1.1.4'
F F 0.0171 0.0103 'International Tables Vol C Tables 4.2.6.8 and 6.1.1.4'
S S 0.1246 0.1234 'International Tables Vol C Tables 4.2.6.8 and 6.1.1.4'

loop_
_geom_angle_atom_site_label_1
_geom_angle_atom_site_label_2
_geom_angle_atom_site_label_3
_geom_angle
O9 S1 O10 118.60(9)
O9 S1 N3 116.73(9)
O10 S1 N3 108.07(9)
O9 S1 C41 104.92(10)
O10 S1 C41 103.15(9)
N3 S1 C41 103.20(10)
O11 S2 O12 118.48(11)
O11 S2 N3 116.63(9)
O12 S2 N3 107.73(9)
O11 S2 C42 105.20(13)
O12 S2 C42 103.43(12)
N3 S2 C42 103.34(11)
O14 S3 O13 118.72(13)
O14 S3 N4 108.24(11)
O13 S3 N4 116.65(10)
O14 S3 C44 103.66(15)
O13 S3 C44 104.69(14)
N4 S3 C44 102.65(15)
O15 S4 O16 118.47(10)
O15 S4 N4 116.74(9)
O16 S4 N4 108.67(11)
O15 S4 C43 104.18(11)
O16 S4 C43 103.51(12)
N4 S4 C43 103.03(12)
C2 O1 C1 105.76(19)
C3 O2 C1 105.49(18)
C17 O3 C19 118.25(15)
C18 O4 C20 118.59(16)
C22 O5 C21 105.62(14)
C23 O6 C21 106.11(15)
C35 O7 C39 120.73(16)
C36 O8 C40 117.95(14)
C14 N1 C10 122.60(15)
C14 N1 C9 118.54(15)
C10 N1 C9 118.79(14)
C34 N2 C30 122.56(14)
C34 N2 C29 118.60(13)
C30 N2 C29 118.76(13)
S1 N3 S2 124.82(10)
S4 N4 S3 124.14(11)
O1 C1 O2 108.64(18)
O1 C1 H1A 110.0
O2 C1 H1A 110.0
O1 C1 H1B 110.0
O2 C1 H1B 110.0
H1A C1 H1B 108.3
C7 C2 O1 127.8(2)
C7 C2 C3 122.36(19)
O1 C2 C3 109.80(17)
C4 C3 O2 128.1(2)
C4 C3 C2 122.03(18)
O2 C3 C2 109.89(19)
C3 C4 C5 117.31(19)
C3 C4 H4 121.3
C5 C4 H4 121.3
C6 C5 C4 120.78(18)
C6 C5 C8 118.68(16)
C4 C5 C8 120.52(18)
C5 C6 C7 120.63(17)
C5 C6 C10 119.72(17)
C7 C6 C10 119.57(16)
C2 C7 C6 116.86(19)
C2 C7 H7 121.6
C6 C7 H7 121.6
C9 C8 C5 109.99(16)
C9 C8 H8A 109.7
C5 C8 H8A 109.7
C9 C8 H8B 109.7
C5 C8 H8B 109.7
H8A C8 H8B 108.2
N1 C9 C8 110.10(16)
N1 C9 H9A 109.6
C8 C9 H9A 109.6
N1 C9 H9B 109.6
C8 C9 H9B 109.6
H9A C9 H9B 108.2
C11 C10 N1 117.15(15)
C11 C10 C6 124.64(16)
N1 C10 C6 118.19(15)
C10 C11 C12 122.45(16)
C10 C11 H11 118.8
C12 C11 H11 118.8
C15 C12 C11 123.80(16)
C15 C12 C13 118.12(16)
C11 C12 C13 118.08(15)
C14 C13 C18 120.74(16)
C14 C13 C12 117.86(16)
C18 C13 C12 121.40(16)
N1 C14 C13 121.84(16)
N1 C14 H14 119.1
C13 C14 H14 119.1
C16 C15 C12 120.00(17)
C16 C15 H15 120.0
C12 C15 H15 120.0
C15 C16 C17 122.33(16)
C15 C16 H16 118.8
C17 C16 H16 118.8
O3 C17 C18 116.20(16)
O3 C17 C16 124.36(16)
C18 C17 C16 119.42(16)
O4 C18 C17 124.57(16)
O4 C18 C13 116.56(15)
C17 C18 C13 118.71(16)
O3 C19 H19A 109.5
O3 C19 H19B 109.5
H19A C19 H19B 109.5
O3 C19 H19C 109.5
H19A C19 H19C 109.5
H19B C19 H19C 109.5
O4 C20 H20A 109.5
O4 C20 H20B 109.5
H20A C20 H20B 109.5
O4 C20 H20C 109.5
H20A C20 H20C 109.5
H20B C20 H20C 109.5
O6 C21 O5 108.64(14)
O6 C21 H21A 110.0
O5 C21 H21A 110.0
O6 C21 H21B 110.0
O5 C21 H21B 110.0
H21A C21 H21B 108.3
C27 C22 O5 128.34(16)
C27 C22 C23 121.96(15)
O5 C22 C23 109.70(15)
C24 C23 O6 127.93(16)
C24 C23 C22 122.17(16)
O6 C23 C22 109.90(15)
C23 C24 C25 117.04(16)
C23 C24 H24 121.5
C25 C24 H24 121.5
C26 C25 C24 120.70(14)
C26 C25 C30 119.82(14)
C24 C25 C30 119.40(14)
C25 C26 C27 120.73(15)
C25 C26 C28 118.28(14)
C27 C26 C28 120.98(15)
C22 C27 C26 117.36(15)
C22 C27 H27 121.3
C26 C27 H27 121.3
C26 C28 C29 109.92(13)
C26 C28 H28A 109.7
C29 C28 H28A 109.7
C26 C28 H28B 109.7
C29 C28 H28B 109.7
H28A C28 H28B 108.2
N2 C29 C28 109.82(13)
N2 C29 H29A 109.7
C28 C29 H29A 109.7
N2 C29 H29B 109.7
C28 C29 H29B 109.7
H29A C29 H29B 108.2
C31 C30 N2 117.62(14)
C31 C30 C25 124.20(14)
N2 C30 C25 118.17(14)
C30 C31 C32 122.04(15)
C30 C31 H31 119.0
C32 C31 H31 119.0
C38 C32 C31 123.39(15)
C38 C32 C33 118.34(14)
C31 C32 C33 118.27(14)
C34 C33 C35 120.73(15)
C34 C33 C32 117.83(14)
C35 C33 C32 121.43(15)
N2 C34 C33 121.67(15)
N2 C34 H34 119.2
C33 C34 H34 119.2
O7 C35 C36 126.04(15)
O7 C35 C33 115.31(15)
C36 C35 C33 118.40(15)
O8 C36 C35 117.02(15)
O8 C36 C37 123.24(15)
C35 C36 C37 119.72(14)
C38 C37 C36 122.40(16)
C38 C37 H37 118.8
C36 C37 H37 118.8
C37 C38 C32 119.69(16)
C37 C38 H38 120.2
C32 C38 H38 120.2
O7 C39 H39A 109.5
O7 C39 H39B 109.5
H39A C39 H39B 109.5
O7 C39 H39C 109.5
H39A C39 H39C 109.5
H39B C39 H39C 109.5
O8 C40 H40A 109.5
O8 C40 H40B 109.5
H40A C40 H40B 109.5
O8 C40 H40C 109.5
H40A C40 H40C 109.5
H40B C40 H40C 109.5
F2 C41 F1 108.82(19)
F2 C41 F3 108.24(18)
F1 C41 F3 108.60(18)
F2 C41 S1 111.92(14)
F1 C41 S1 109.41(16)
F3 C41 S1 109.78(15)
F6 C42 F4 109.3(3)
F6 C42 F5 107.8(2)
F4 C42 F5 107.3(3)
F6 C42 S2 112.4(2)
F4 C42 S2 109.47(18)
F5 C42 S2 110.4(2)
F9 C43 F7 108.6(2)
F9 C43 F8 107.9(2)
F7 C43 F8 107.1(2)
F9 C43 S4 111.9(2)
F7 C43 S4 111.42(15)
F8 C43 S4 109.7(2)
F10 C44 F12 107.4(3)
F10 C44 F11 110.0(4)
F12 C44 F11 107.7(3)
F10 C44 S3 111.37(19)
F12 C44 S3 109.1(3)
F11 C44 S3 111.1(2)

loop_
_geom_bond_atom_site_label_1
_geom_bond_atom_site_label_2
_geom_bond_distance
S1 O9 1.4292(14)
S1 O10 1.4317(15)
S1 N3 1.5667(15)
S1 C41 1.830(2)
S2 O11 1.4157(16)
S2 O12 1.4230(15)
S2 N3 1.5811(16)
S2 C42 1.817(3)
S3 O14 1.4184(19)
S3 O13 1.4192(18)
S3 N4 1.5712(18)
S3 C44 1.821(3)
S4 O15 1.4218(15)
S4 O16 1.4235(16)
S4 N4 1.5684(18)
S4 C43 1.824(3)
F1 C41 1.316(3)
F2 C41 1.315(3)
F3 C41 1.329(3)
F4 C42 1.304(3)
F5 C42 1.308(3)
F6 C42 1.284(4)
F7 C43 1.317(3)
F8 C43 1.332(3)
F9 C43 1.310(3)
F10 C44 1.306(4)
F11 C44 1.325(4)
F12 C44 1.317(4)
O1 C2 1.376(2)
O1 C1 1.419(3)
O2 C3 1.373(2)
O2 C1 1.431(3)
O3 C17 1.355(2)
O3 C19 1.427(2)
O4 C18 1.347(2)
O4 C20 1.440(2)
O5 C22 1.3702(19)
O5 C21 1.435(2)
O6 C23 1.370(2)
O6 C21 1.414(2)
O7 C35 1.350(2)
O7 C39 1.437(2)
O8 C36 1.3591(19)
O8 C40 1.426(2)
N1 C14 1.325(2)
N1 C10 1.395(2)
N1 C9 1.491(2)
N2 C34 1.327(2)
N2 C30 1.390(2)
N2 C29 1.489(2)
C1 H1A 0.9900
C1 H1B 0.9900
C2 C7 1.365(3)
C2 C3 1.382(3)
C3 C4 1.363(3)
C4 C5 1.405(3)
C4 H4 0.9500
C5 C6 1.396(3)
C5 C8 1.506(3)
C6 C7 1.413(3)
C6 C10 1.472(2)
C7 H7 0.9500
C8 C9 1.505(3)
C8 H8A 0.9900
C8 H8B 0.9900
C9 H9A 0.9900
C9 H9B 0.9900
C10 C11 1.371(2)
C11 C12 1.408(2)
C11 H11 0.9500
C12 C15 1.407(2)
C12 C13 1.420(2)
C13 C14 1.398(2)
C13 C18 1.417(2)
C14 H14 0.9500
C15 C16 1.369(3)
C15 H15 0.9500
C16 C17 1.406(3)
C16 H16 0.9500
C17 C18 1.390(2)
C19 H19A 0.9800
C19 H19B 0.9800
C19 H19C 0.9800
C20 H20A 0.9800
C20 H20B 0.9800
C20 H20C 0.9800
C21 H21A 0.9900
C21 H21B 0.9900
C22 C27 1.365(2)
C22 C23 1.386(2)
C23 C24 1.365(2)
C24 C25 1.409(2)
C24 H24 0.9500
C25 C26 1.400(2)
C25 C30 1.470(2)
C26 C27 1.402(2)
C26 C28 1.503(2)
C27 H27 0.9500
C28 C29 1.512(2)
C28 H28A 0.9900
C28 H28B 0.9900
C29 H29A 0.9900
C29 H29B 0.9900
C30 C31 1.371(2)
C31 C32 1.408(2)
C31 H31 0.9500
C32 C38 1.405(2)
C32 C33 1.422(2)
C33 C34 1.399(2)
C33 C35 1.421(2)
C34 H34 0.9500
C35 C36 1.388(2)
C36 C37 1.407(2)
C37 C38 1.373(2)
C37 H37 0.9500
C38 H38 0.9500
C39 H39A 0.9800
C39 H39B 0.9800
C39 H39C 0.9800
C40 H40A 0.9800
C40 H40B 0.9800
C40 H40C 0.9800
